data_4334118
loop_
_publ_author_name
'Arief C. Wibowo'
'Christos D. Malliakas'
'Duck Young Chung'
'Jino Im'
'Arthur J. Freeman'
'Mercouri G. Kanatzidis'

_publ_section_title
;
 Mercury Bismuth Chalcohalides, Hg3Q2Bi2Cl8 (Q = S, Se, Te): Syntheses,
 Crystal Structures, Band Structures, and Optical Properties
;
_journal_name_full 'Inorganic Chemistry'
_journal_page_first 2973
_journal_page_last 2979
_journal_paper_doi 10.1021/ic3023826
_journal_volume 52
_journal_year 2013
_chemical_formula_sum 'Bi2 Cl8 Hg3 Te2'
_chemical_formula_weight 1558.53
_chemical_name_systematic
; 
 ? 
;
_space_group_IT_number 15
_symmetry_cell_setting monoclinic
_symmetry_space_group_name_Hall '-C 2yc'
_symmetry_space_group_name_H-M 'C 1 2/c 1'
_atom_sites_solution_hydrogens none
_atom_sites_solution_primary direct
_atom_sites_solution_secondary difmap
_audit_creation_method SHELXL-97
_cell_angle_alpha 90.00
_cell_angle_beta 104.72(3)
_cell_angle_gamma 90.00
_cell_formula_units_Z 4
_cell_length_a 17.483(4)
_cell_length_b 7.6838(15)
_cell_length_c 13.415(3)
_cell_measurement_reflns_used 4251
_cell_measurement_temperature 293(2)
_cell_measurement_theta_max 29.46
_cell_measurement_theta_min 3.90
_cell_volume 1743.0(7)
_computing_structure_refinement 'SHELXL-97 (Sheldrick, 2008)'
_computing_structure_solution 'SHELXS-97 (Sheldrick, 2008)'
_diffrn_ambient_temperature 293(2)
_diffrn_detector_area_resol_mean 6.67
_diffrn_measured_fraction_theta_full 0.994
_diffrn_measured_fraction_theta_max 0.994
_diffrn_measurement_device_type 'STOE IPDS 2T'
_diffrn_measurement_method 'rotation method'
_diffrn_radiation_monochromator 'plane graphite'
_diffrn_radiation_source 'fine-focus sealed tube'
_diffrn_radiation_type MoK\a
_diffrn_radiation_wavelength 0.71073
_diffrn_reflns_av_R_equivalents 0.0914
_diffrn_reflns_av_sigmaI/netI 0.0632
_diffrn_reflns_limit_h_max 20
_diffrn_reflns_limit_h_min -20
_diffrn_reflns_limit_k_max 9
_diffrn_reflns_limit_k_min -9
_diffrn_reflns_limit_l_max 15
_diffrn_reflns_limit_l_min -15
_diffrn_reflns_number 5440
_diffrn_reflns_theta_full 24.99
_diffrn_reflns_theta_max 24.99
_diffrn_reflns_theta_min 3.16
_exptl_absorpt_coefficient_mu 50.933
_exptl_absorpt_correction_T_max 0.1218
_exptl_absorpt_correction_T_min 0.0074
_exptl_absorpt_correction_type integration
_exptl_crystal_colour green
_exptl_crystal_density_diffrn 5.939
_exptl_crystal_description plate
_exptl_crystal_F_000 2584
_exptl_crystal_size_max 0.1
_exptl_crystal_size_mid 0.04
_exptl_crystal_size_min 0.01
_refine_diff_density_max 2.711
_refine_diff_density_min -1.690
_refine_diff_density_rms 0.366
_refine_ls_extinction_coef 0.00034(3)
_refine_ls_extinction_expression Fc^*^=kFc[1+0.001xFc^2^\l^3^/sin(2\q)]^-1/4^
_refine_ls_extinction_method SHELXL
_refine_ls_goodness_of_fit_ref 0.946
_refine_ls_hydrogen_treatment none
_refine_ls_matrix_type full
_refine_ls_number_parameters 71
_refine_ls_number_reflns 1531
_refine_ls_number_restraints 0
_refine_ls_restrained_S_all 0.946
_refine_ls_R_factor_all 0.0373
_refine_ls_R_factor_gt 0.0304
_refine_ls_shift/su_max 0.001
_refine_ls_shift/su_mean 0.000
_refine_ls_structure_factor_coef Fsqd
_refine_ls_weighting_details 'calc w=1/[\s^2^(Fo^2^)+(0.0370P)^2^+0.0000P] where P=(Fo^2^+2Fc^2^)/3'
_refine_ls_weighting_scheme calc
_refine_ls_wR_factor_gt 0.0690
_refine_ls_wR_factor_ref 0.0716
_reflns_number_gt 1281
_reflns_number_total 1531
_reflns_threshold_expression >2sigma(I)
_cod_data_source_file ic3023826_si_002_2.cif
_cod_data_source_block Hg3Te2Bi2Cl8
_cod_original_cell_volume 1743.0(6)
_cod_database_code 4334118

loop_
_symmetry_equiv_pos_as_xyz
'x, y, z'
'-x, y, -z+1/2'
'x+1/2, y+1/2, z'
'-x+1/2, y+1/2, -z+1/2'
'-x, -y, -z'
'x, -y, z-1/2'
'-x+1/2, -y+1/2, -z'
'x+1/2, -y+1/2, z-1/2'

loop_
_atom_site_label
_atom_site_type_symbol
_atom_site_fract_x
_atom_site_fract_y
_atom_site_fract_z
_atom_site_U_iso_or_equiv
_atom_site_adp_type
_atom_site_occupancy
_atom_site_symmetry_multiplicity
_atom_site_calc_flag
_atom_site_refinement_flags
Bi1 Bi 0.04086(2) 0.23213(5) 0.93743(2) 0.02391(16) Uani 1 1 d .
Hg1 Hg 0.2500 0.7500 1.0000 0.0417(2) Uani 1 2 d S
Hg2 Hg 0.25333(3) 0.51446(6) 0.74316(3) 0.0469(2) Uani 1 1 d .
Te1 Te 0.16657(5) 0.75107(9) 0.80589(4) 0.0315(2) Uani 1 1 d .
Cl1 Cl 0.10399(17) 0.5241(4) 1.03661(16) 0.0355(6) Uani 1 1 d .
Cl2 Cl 0.10316(19) 0.2702(4) 0.77581(18) 0.0386(7) Uani 1 1 d .
Cl3 Cl 0.17443(17) 0.1076(4) 1.02439(16) 0.0397(7) Uani 1 1 d .
Cl4 Cl 0.00097(17) 0.1089(4) 1.11342(15) 0.0351(6) Uani 1 1 d .

loop_
_atom_site_aniso_label
_atom_site_aniso_U_11
_atom_site_aniso_U_22
_atom_site_aniso_U_33
_atom_site_aniso_U_23
_atom_site_aniso_U_13
_atom_site_aniso_U_12
Bi1 0.0288(3) 0.0223(3) 0.0216(2) 0.00223(12) 0.00806(15) -0.00014(17)
Hg1 0.0631(5) 0.0422(5) 0.0202(3) 0.0017(2) 0.0116(3) 0.0078(3)
Hg2 0.0761(4) 0.0316(3) 0.0364(2) -0.00738(17) 0.0203(2) 0.0058(3)
Te1 0.0337(4) 0.0351(5) 0.0258(3) 0.0031(2) 0.0077(3) 0.0021(3)
Cl1 0.0352(16) 0.0313(16) 0.0402(11) -0.0027(10) 0.0101(11) -0.0042(13)
Cl2 0.0438(17) 0.0433(18) 0.0338(12) 0.0044(10) 0.0190(11) -0.0038(14)
Cl3 0.0388(16) 0.0443(19) 0.0336(11) -0.0009(10) 0.0048(10) 0.0113(14)
Cl4 0.0491(17) 0.0345(16) 0.0243(9) -0.0056(9) 0.0139(10) -0.0034(13)

loop_
_atom_type_symbol
_atom_type_description
_atom_type_scat_dispersion_real
_atom_type_scat_dispersion_imag
_atom_type_scat_source
Cl Cl 0.1484 0.1585 'International Tables Vol C Tables 4.2.6.8 and 6.1.1.4'
Te Te -0.5308 1.6751 'International Tables Vol C Tables 4.2.6.8 and 6.1.1.4'
Hg Hg -2.3894 9.2266 'International Tables Vol C Tables 4.2.6.8 and 6.1.1.4'
Bi Bi -4.1077 10.2566 'International Tables Vol C Tables 4.2.6.8 and 6.1.1.4'

loop_
_geom_angle_atom_site_label_1
_geom_angle_atom_site_label_2
_geom_angle_atom_site_label_3
_geom_angle
_geom_angle_site_symmetry_1
_geom_angle_site_symmetry_3
Cl3 Bi1 Cl2 84.06(9) . .
Cl3 Bi1 Cl1 82.68(10) . .
Cl2 Bi1 Cl1 96.25(8) . .
Cl3 Bi1 Cl4 84.83(9) . 5_557
Cl2 Bi1 Cl4 92.31(8) . 5_557
Cl1 Bi1 Cl4 164.02(7) . 5_557
Cl3 Bi1 Cl4 83.16(9) . .
Cl2 Bi1 Cl4 164.17(9) . .
Cl1 Bi1 Cl4 91.36(7) . .
Cl4 Bi1 Cl4 77.27(7) 5_557 .
Te1 Hg1 Te1 180.0 7_567 .
Te1 Hg2 Te1 173.11(3) 4_546 .
Hg2 Te1 Hg2 93.70(3) 4_556 .
Hg2 Te1 Hg1 93.05(3) 4_556 .
Hg2 Te1 Hg1 95.40(3) . .
Bi1 Cl4 Bi1 102.74(7) 5_557 .

loop_
_geom_bond_atom_site_label_1
_geom_bond_atom_site_label_2
_geom_bond_distance
_geom_bond_site_symmetry_2
Bi1 Cl3 2.519(3) .
Bi1 Cl2 2.678(2) .
Bi1 Cl1 2.697(3) .
Bi1 Cl4 2.759(3) 5_557
Bi1 Cl4 2.792(2) .
Hg1 Te1 2.6418(11) 7_567
Hg1 Te1 2.6418(11) .
Hg2 Te1 2.6377(9) 4_546
Hg2 Te1 2.6388(9) .
Te1 Hg2 2.6377(9) 4_556
Cl4 Bi1 2.759(3) 5_557
